data_1507238
loop_
_publ_author_name
'Liguori, Dario'
'Centore, Roberto'
'Tuzi, Angela'
'Grisi, Fabia'
'Sessa, Irene'
'Zambelli, Adolfo'

_publ_section_title
;
 Titanium Monoamidinate&#x2212;MAO Catalysts:&#x00A0; Some Information
 about Active Species and Stereochemical Polymerization Mechanisms
;
_journal_issue 15
_journal_name_full Macromolecules
_journal_page_first 5451
_journal_paper_doi 10.1021/ma034249n
_journal_volume 36
_journal_year 2003
_chemical_formula_moiety 'C17 H27 Cl3 N2 O Ti'
_chemical_formula_sum 'C17 H27 Cl3 N2 O Ti'
_chemical_formula_weight 429.66
_space_group_IT_number 14
_symmetry_cell_setting monoclinic
_symmetry_Int_Tables_number 14
_symmetry_space_group_name_Hall '-P 2ybc'
_symmetry_space_group_name_H-M 'P 1 21/c 1'
_atom_sites_solution_hydrogens geom
_atom_sites_solution_primary direct
_atom_sites_solution_secondary difmap
_cell_angle_alpha 90.00
_cell_angle_beta 101.43(7)
_cell_angle_gamma 90.00
_cell_formula_units_Z 4
_cell_length_a 9.809(5)
_cell_length_b 14.264(3)
_cell_length_c 15.625(7)
_cell_measurement_reflns_used 24
_cell_measurement_temperature 293(2)
_cell_measurement_theta_max 17.49
_cell_measurement_theta_min 15.01
_cell_volume 2142.8(16)
_computing_cell_refinement 'CAD4 Express (Enraf Nonius, 1994)'
_computing_data_collection 'CAD4 Express (Enraf Nonius, 1994)'
_computing_data_reduction 'XCAD4 (Harms & Wocadlo, 1995)'
_computing_molecular_graphics 'Ortep-3 for Windows (Farrugia, 1997)'
_computing_structure_refinement 'SHELXL-97 (Sheldrick, 1997)'
_computing_structure_solution 'SHELXS-97 (Sheldrick, 1997)'
_diffrn_ambient_temperature 293(2)
_diffrn_detector 'scintillation LiI'
_diffrn_detector_dtime 1.195
_diffrn_measured_fraction_theta_full 0.966
_diffrn_measured_fraction_theta_max 0.966
_diffrn_measurement_device '\k-geometry diffractometer'
_diffrn_measurement_device_type 'Enraf Nonius MACH3'
_diffrn_measurement_method 'non-profiled omega scans'
_diffrn_orient_matrix_type
;
  x-axis points to radiation source
  the matrix is specified in reciprocal space
;
_diffrn_orient_matrix_UB_11 -0.096442
_diffrn_orient_matrix_UB_12 -0.026112
_diffrn_orient_matrix_UB_13 -0.010287
_diffrn_orient_matrix_UB_21 0.038700
_diffrn_orient_matrix_UB_22 -0.065058
_diffrn_orient_matrix_UB_23 0.003726
_diffrn_orient_matrix_UB_31 0.003282
_diffrn_orient_matrix_UB_32 -0.000406
_diffrn_orient_matrix_UB_33 0.064835
_diffrn_radiation_monochromator graphite
_diffrn_radiation_probe x-ray
_diffrn_radiation_source 'fine-focus sealed tube'
_diffrn_radiation_type MoK\a
_diffrn_radiation_wavelength 0.71069
_diffrn_reflns_av_R_equivalents 0.0180
_diffrn_reflns_av_sigmaI/netI 0.0309
_diffrn_reflns_limit_h_max 12
_diffrn_reflns_limit_h_min -12
_diffrn_reflns_limit_k_max 18
_diffrn_reflns_limit_k_min 0
_diffrn_reflns_limit_l_max 20
_diffrn_reflns_limit_l_min 0
_diffrn_reflns_number 5147
_diffrn_reflns_theta_full 27.96
_diffrn_reflns_theta_max 27.96
_diffrn_reflns_theta_min 2.12
_diffrn_source 'Enraf Nonius FR590'
_diffrn_standards_decay_% 0
_diffrn_standards_interval_time 120
_diffrn_standards_number 1
_exptl_absorpt_coefficient_mu 0.780
_exptl_absorpt_correction_T_max 0.8682
_exptl_absorpt_correction_T_min 0.7659
_exptl_absorpt_correction_type psi-scan
_exptl_absorpt_process_details
;
North A.C.T., Phillips D.C. & Mathews F.S. (1968) Acta. Cryst. A24, 351
Number of psi-scan sets used was   2
Theta correction was applied.
Averaged transmission function was used.
No Fourier smoothing was applied.
;
_exptl_crystal_colour black
_exptl_crystal_density_diffrn 1.332
_exptl_crystal_density_method 'not measured'
_exptl_crystal_description prism
_exptl_crystal_F_000 896
_exptl_crystal_size_max .7
_exptl_crystal_size_mid .39
_exptl_crystal_size_min .18
_refine_diff_density_max 0.429
_refine_diff_density_min -0.395
_refine_diff_density_rms 0.061
_refine_ls_extinction_method none
_refine_ls_goodness_of_fit_ref 1.043
_refine_ls_hydrogen_treatment constr
_refine_ls_matrix_type full
_refine_ls_number_parameters 217
_refine_ls_number_reflns 4963
_refine_ls_number_restraints 0
_refine_ls_restrained_S_all 1.043
_refine_ls_R_factor_all 0.0864
_refine_ls_R_factor_gt 0.0465
_refine_ls_shift/su_max 0.018
_refine_ls_shift/su_mean 0.002
_refine_ls_structure_factor_coef Fsqd
_refine_ls_weighting_details 'calc w=1/[\s^2^(Fo^2^)+(0.0717P)^2^+0.6791P] where P=(Fo^2^+2Fc^2^)/3'
_refine_ls_weighting_scheme calc
_refine_ls_wR_factor_gt 0.1249
_refine_ls_wR_factor_ref 0.1418
_reflns_number_gt 3319
_reflns_number_total 4963
_reflns_threshold_expression >2sigma(I)
_cod_data_source_file ma034249nsi20030226_100911.cif
_cod_data_source_block precatalyst(VII)
_cod_original_cell_volume 2142.7(15)
_cod_database_code 1507238

loop_
_symmetry_equiv_pos_as_xyz
'x, y, z'
'-x, y+1/2, -z+1/2'
'-x, -y, -z'
'x, -y-1/2, z-1/2'

loop_
_atom_site_label
_atom_site_type_symbol
_atom_site_fract_x
_atom_site_fract_y
_atom_site_fract_z
_atom_site_U_iso_or_equiv
_atom_site_adp_type
_atom_site_occupancy
_atom_site_symmetry_multiplicity
_atom_site_calc_flag
_atom_site_refinement_flags
C1 C 0.0674(2) 0.19739(19) 0.36091(14) 0.0389(5) Uani 1 1 d .
C2 C -0.0150(3) 0.3547(2) 0.3904(2) 0.0655(9) Uani 1 1 d .
H2 H -0.0912 0.3376 0.3423 0.066 Uiso 1 1 calc R
C3 C -0.0737(4) 0.3613(3) 0.4727(3) 0.0915(14) Uani 1 1 d .
H3A H -0.1132 0.3020 0.4837 0.092 Uiso 1 1 calc R
H3B H -0.1445 0.4087 0.4655 0.092 Uiso 1 1 calc R
H3C H -0.0007 0.3774 0.5210 0.092 Uiso 1 1 calc R
C4 C 0.0467(5) 0.4457(3) 0.3665(3) 0.1002(15) Uani 1 1 d .
H4A H 0.0812 0.4374 0.3136 0.100 Uiso 1 1 calc R
H4B H 0.1217 0.4641 0.4128 0.100 Uiso 1 1 calc R
H4C H -0.0237 0.4935 0.3579 0.100 Uiso 1 1 calc R
C5 C 0.1825(3) 0.0451(2) 0.3539(2) 0.0563(7) Uani 1 1 d .
H5 H 0.0990 0.0334 0.3092 0.056 Uiso 1 1 calc R
C6 C 0.3088(4) 0.0302(3) 0.3130(2) 0.0827(11) Uani 1 1 d .
H6A H 0.3064 0.0739 0.2660 0.083 Uiso 1 1 calc R
H6B H 0.3080 -0.0326 0.2909 0.083 Uiso 1 1 calc R
H6C H 0.3918 0.0400 0.3563 0.083 Uiso 1 1 calc R
C7 C 0.1833(4) -0.0233(3) 0.4282(3) 0.0793(11) Uani 1 1 d .
H7A H 0.1027 -0.0129 0.4532 0.079 Uiso 1 1 calc R
H7B H 0.2658 -0.0140 0.4721 0.079 Uiso 1 1 calc R
H7C H 0.1819 -0.0863 0.4065 0.079 Uiso 1 1 calc R
C8 C -0.0679(3) 0.16876(19) 0.30587(16) 0.0426(6) Uani 1 1 d .
C9 C -0.1587(3) 0.1164(3) 0.3431(2) 0.0713(9) Uani 1 1 d .
H9 H -0.1330 0.0960 0.4006 0.071 Uiso 1 1 calc R
C10 C -0.2883(4) 0.0947(4) 0.2943(4) 0.1040(15) Uani 1 1 d .
H10 H -0.3498 0.0587 0.3189 0.104 Uiso 1 1 calc R
C11 C -0.3271(4) 0.1260(4) 0.2092(4) 0.1003(16) Uani 1 1 d .
H11 H -0.4150 0.1117 0.1771 0.100 Uiso 1 1 calc R
C12 C -0.2385(4) 0.1771(3) 0.1726(3) 0.0903(13) Uani 1 1 d .
H12 H -0.2654 0.1979 0.1153 0.090 Uiso 1 1 calc R
C13 C -0.1068(3) 0.1989(3) 0.22017(19) 0.0644(8) Uani 1 1 d .
H13 H -0.0452 0.2336 0.1946 0.064 Uiso 1 1 calc R
C16 C 0.4542(4) 0.3431(4) 0.2680(3) 0.0965(14) Uani 1 1 d .
H16A H 0.4216 0.4003 0.2370 0.097 Uiso 1 1 calc R
H16B H 0.4893 0.3015 0.2283 0.097 Uiso 1 1 calc R
C15 C 0.5623(5) 0.3639(4) 0.3431(3) 0.1108(18) Uani 1 1 d .
H15A H 0.6473 0.3314 0.3383 0.111 Uiso 1 1 calc R
H15B H 0.5812 0.4307 0.3460 0.111 Uiso 1 1 calc R
C14 C 0.5164(5) 0.3342(5) 0.4194(3) 0.144(3) Uani 1 1 d .
H14A H 0.5124 0.3873 0.4577 0.144 Uiso 1 1 calc R
H14B H 0.5807 0.2884 0.4508 0.144 Uiso 1 1 calc R
C17 C 0.3435(4) 0.2990(4) 0.3004(2) 0.0999(16) Uani 1 1 d .
H17A H 0.3272 0.2366 0.2758 0.100 Uiso 1 1 calc R
H17B H 0.2586 0.3351 0.2834 0.100 Uiso 1 1 calc R
N1 N 0.0910(2) 0.28024(16) 0.39865(14) 0.0454(5) Uani 1 1 d .
N2 N 0.1778(2) 0.14218(15) 0.38379(13) 0.0419(5) Uani 1 1 d .
O1 O 0.3805(2) 0.29321(18) 0.39361(12) 0.0643(6) Uani 1 1 d .
Ti1 Ti 0.26475(5) 0.23138(4) 0.48288(3) 0.04400(15) Uani 1 1 d .
Cl1 Cl 0.45887(8) 0.14395(7) 0.52874(5) 0.0725(3) Uani 1 1 d .
Cl2 Cl 0.14677(8) 0.16810(7) 0.58152(5) 0.0692(3) Uani 1 1 d .
Cl3 Cl 0.30681(9) 0.36877(7) 0.56134(6) 0.0749(3) Uani 1 1 d .

loop_
_atom_site_aniso_label
_atom_site_aniso_U_11
_atom_site_aniso_U_22
_atom_site_aniso_U_33
_atom_site_aniso_U_23
_atom_site_aniso_U_13
_atom_site_aniso_U_12
C1 0.0368(12) 0.0527(15) 0.0268(10) 0.0001(10) 0.0052(9) -0.0006(10)
C2 0.0621(19) 0.061(2) 0.0617(19) -0.0169(15) -0.0163(15) 0.0174(15)
C3 0.074(2) 0.107(3) 0.088(3) -0.034(2) 0.005(2) 0.034(2)
C4 0.132(4) 0.062(2) 0.092(3) -0.001(2) -0.014(3) 0.020(2)
C5 0.0558(17) 0.0579(18) 0.0535(17) -0.0098(14) 0.0065(13) 0.0100(14)
C6 0.097(3) 0.092(3) 0.069(2) -0.004(2) 0.040(2) 0.031(2)
C7 0.080(2) 0.059(2) 0.104(3) 0.007(2) 0.031(2) 0.0058(18)
C8 0.0359(12) 0.0517(15) 0.0376(12) -0.0074(11) 0.0007(9) 0.0022(11)
C9 0.0527(18) 0.090(2) 0.070(2) 0.0093(19) 0.0077(15) -0.0119(17)
C10 0.052(2) 0.112(4) 0.147(4) -0.019(3) 0.017(2) -0.034(2)
C11 0.0468(19) 0.118(4) 0.120(4) -0.045(3) -0.022(2) -0.005(2)
C12 0.077(3) 0.119(4) 0.058(2) -0.020(2) -0.0291(19) 0.012(2)
C13 0.0597(18) 0.088(2) 0.0402(15) -0.0003(15) -0.0032(13) -0.0007(17)
C16 0.082(3) 0.147(4) 0.061(2) 0.028(2) 0.0160(19) -0.022(3)
C15 0.079(3) 0.178(5) 0.073(3) 0.024(3) 0.011(2) -0.054(3)
C14 0.093(3) 0.271(8) 0.060(2) 0.025(4) -0.005(2) -0.106(4)
C17 0.097(3) 0.164(4) 0.0362(16) 0.015(2) 0.0070(17) -0.059(3)
N1 0.0411(11) 0.0504(13) 0.0398(11) -0.0061(10) -0.0037(9) 0.0036(9)
N2 0.0382(10) 0.0509(13) 0.0349(10) -0.0019(9) 0.0035(8) 0.0044(9)
O1 0.0500(11) 0.1058(18) 0.0340(10) 0.0092(10) 0.0006(8) -0.0231(11)
Ti1 0.0376(2) 0.0651(3) 0.0267(2) -0.0002(2) 0.00007(16) 0.0002(2)
Cl1 0.0519(4) 0.1084(7) 0.0527(4) 0.0135(4) -0.0004(3) 0.0232(4)
Cl2 0.0628(5) 0.1077(7) 0.0402(4) 0.0078(4) 0.0172(3) -0.0052(4)
Cl3 0.0716(5) 0.0871(6) 0.0576(5) -0.0268(4) -0.0076(4) -0.0064(4)

loop_
_atom_type_symbol
_atom_type_description
_atom_type_scat_dispersion_real
_atom_type_scat_dispersion_imag
_atom_type_scat_source
C C 0.0033 0.0016 'International Tables Vol C Tables 4.2.6.8 and 6.1.1.4'
H H 0.0000 0.0000 'International Tables Vol C Tables 4.2.6.8 and 6.1.1.4'
N N 0.0061 0.0033 'International Tables Vol C Tables 4.2.6.8 and 6.1.1.4'
O O 0.0106 0.0060 'International Tables Vol C Tables 4.2.6.8 and 6.1.1.4'
Ti Ti 0.2776 0.4457 'International Tables Vol C Tables 4.2.6.8 and 6.1.1.4'
Cl Cl 0.1484 0.1585 'International Tables Vol C Tables 4.2.6.8 and 6.1.1.4'

loop_
_geom_angle_atom_site_label_1
_geom_angle_atom_site_label_2
_geom_angle_atom_site_label_3
_geom_angle
_geom_angle_publ_flag
N1 C1 N2 110.4(2) no
N1 C1 C8 124.1(2) no
N2 C1 C8 125.3(2) no
N1 C1 Ti1 56.00(12) no
N2 C1 Ti1 55.87(13) no
C8 C1 Ti1 165.56(17) no
N1 C2 C4 109.3(3) no
N1 C2 C3 110.6(3) no
C4 C2 C3 113.2(3) no
N1 C2 H2 107.8 no
C4 C2 H2 107.8 no
C3 C2 H2 107.8 no
C2 C3 H3A 109.5 no
C2 C3 H3B 109.5 no
H3A C3 H3B 109.5 no
C2 C3 H3C 109.5 no
H3A C3 H3C 109.5 no
H3B C3 H3C 109.5 no
C2 C4 H4A 109.5 no
C2 C4 H4B 109.5 no
H4A C4 H4B 109.5 no
C2 C4 H4C 109.5 no
H4A C4 H4C 109.5 no
H4B C4 H4C 109.5 no
N2 C5 C7 111.1(3) no
N2 C5 C6 110.2(3) no
C7 C5 C6 110.6(3) no
N2 C5 H5 108.3 no
C7 C5 H5 108.3 no
C6 C5 H5 108.3 no
C5 C6 H6A 109.5 no
C5 C6 H6B 109.5 no
H6A C6 H6B 109.5 no
C5 C6 H6C 109.5 no
H6A C6 H6C 109.5 no
H6B C6 H6C 109.5 no
C5 C7 H7A 109.5 no
C5 C7 H7B 109.5 no
H7A C7 H7B 109.5 no
C5 C7 H7C 109.5 no
H7A C7 H7C 109.5 no
H7B C7 H7C 109.5 no
C9 C8 C13 120.0(3) no
C9 C8 C1 118.8(3) no
C13 C8 C1 121.1(3) no
C8 C9 C10 119.3(4) no
C8 C9 H9 120.3 no
C10 C9 H9 120.3 no
C9 C10 C11 120.4(4) no
C9 C10 H10 119.8 no
C11 C10 H10 119.8 no
C12 C11 C10 120.4(3) no
C12 C11 H11 119.8 no
C10 C11 H11 119.8 no
C11 C12 C13 120.2(4) no
C11 C12 H12 119.9 no
C13 C12 H12 119.9 no
C8 C13 C12 119.7(4) no
C8 C13 H13 120.2 no
C12 C13 H13 120.2 no
C17 C16 C15 106.8(3) no
C17 C16 H16A 110.4 no
C15 C16 H16A 110.4 no
C17 C16 H16B 110.4 no
C15 C16 H16B 110.4 no
H16A C16 H16B 108.6 no
C14 C15 C16 108.4(3) no
C14 C15 H15A 110.0 no
C16 C15 H15A 110.0 no
C14 C15 H15B 110.0 no
C16 C15 H15B 110.0 no
H15A C15 H15B 108.4 no
C15 C14 O1 108.4(3) no
C15 C14 H14A 110.0 no
O1 C14 H14A 110.0 no
C15 C14 H14B 110.0 no
O1 C14 H14B 110.0 no
H14A C14 H14B 108.4 no
C16 C17 O1 109.1(3) no
C16 C17 H17A 109.9 no
O1 C17 H17A 109.9 no
C16 C17 H17B 109.9 no
O1 C17 H17B 109.9 no
H17A C17 H17B 108.3 no
C1 N1 C2 123.2(2) no
C1 N1 Ti1 91.86(15) no
C2 N1 Ti1 141.31(18) no
C1 N2 C5 123.3(2) no
C1 N2 Ti1 91.73(16) no
C5 N2 Ti1 142.29(18) no
C17 O1 C14 107.2(3) no
C17 O1 Ti1 128.49(19) no
C14 O1 Ti1 124.2(2) no
N2 Ti1 N1 63.91(9) no
N2 Ti1 O1 87.64(9) no
N1 Ti1 O1 85.59(9) no
N2 Ti1 Cl1 95.42(8) no
N1 Ti1 Cl1 157.61(7) no
O1 Ti1 Cl1 84.99(8) no
N2 Ti1 Cl2 94.22(7) no
N1 Ti1 Cl2 95.69(8) no
O1 Ti1 Cl2 178.07(6) no
Cl1 Ti1 Cl2 94.31(5) no
N2 Ti1 Cl3 158.64(7) no
N1 Ti1 Cl3 95.19(8) no
O1 Ti1 Cl3 86.25(8) no
Cl1 Ti1 Cl3 104.40(6) no
Cl2 Ti1 Cl3 92.19(5) no
N2 Ti1 C1 32.41(8) no
N1 Ti1 C1 32.15(9) no
O1 Ti1 C1 90.79(8) no
Cl1 Ti1 C1 127.83(8) no
Cl2 Ti1 C1 91.06(7) no
Cl3 Ti1 C1 127.23(7) no

loop_
_geom_bond_atom_site_label_1
_geom_bond_atom_site_label_2
_geom_bond_distance
_geom_bond_publ_flag
C1 N1 1.321(3) no
C1 N2 1.330(3) no
C1 C8 1.488(3) no
C1 Ti1 2.480(3) no
C2 N1 1.473(4) no
C2 C4 1.511(6) no
C2 C3 1.512(6) no
C2 H2 0.9800 no
C3 H3A 0.9600 no
C3 H3B 0.9600 no
C3 H3C 0.9600 no
C4 H4A 0.9600 no
C4 H4B 0.9600 no
C4 H4C 0.9600 no
C5 N2 1.465(4) no
C5 C7 1.515(5) no
C5 C6 1.516(4) no
C5 H5 0.9800 no
C6 H6A 0.9600 no
C6 H6B 0.9600 no
C6 H6C 0.9600 no
C7 H7A 0.9600 no
C7 H7B 0.9600 no
C7 H7C 0.9600 no
C8 C9 1.376(4) no
C8 C13 1.386(4) no
C9 C10 1.382(5) no
C9 H9 0.9300 no
C10 C11 1.383(7) no
C10 H10 0.9300 no
C11 C12 1.346(7) no
C11 H11 0.9300 no
C12 C13 1.392(5) no
C12 H12 0.9300 no
C13 H13 0.9300 no
C16 C17 1.431(5) no
C16 C15 1.447(6) no
C16 H16A 0.9700 no
C16 H16B 0.9700 no
C15 C14 1.421(6) no
C15 H15A 0.9700 no
C15 H15B 0.9700 no
C14 O1 1.438(4) no
C14 H14A 0.9700 no
C14 H14B 0.9700 no
C17 O1 1.432(4) no
C17 H17A 0.9700 no
C17 H17B 0.9700 no
N1 Ti1 2.057(3) no
N2 Ti1 2.054(2) no
O1 Ti1 2.154(2) no
Ti1 Cl1 2.2701(14) no
Ti1 Cl2 2.2883(14) no
Ti1 Cl3 2.3050(11) no

loop_
_geom_torsion_atom_site_label_1
_geom_torsion_atom_site_label_2
_geom_torsion_atom_site_label_3
_geom_torsion_atom_site_label_4
_geom_torsion
_geom_torsion_publ_flag
N1 C1 C8 C9 -97.7(4) no
N2 C1 C8 C9 77.7(4) no
Ti1 C1 C8 C9 -12.1(9) no
N1 C1 C8 C13 78.1(4) no
N2 C1 C8 C13 -106.5(3) no
Ti1 C1 C8 C13 163.8(7) no
C13 C8 C9 C10 -0.1(5) no
C1 C8 C9 C10 175.8(4) no
C8 C9 C10 C11 -0.7(7) no
C9 C10 C11 C12 0.8(8) no
C10 C11 C12 C13 -0.1(7) no
C9 C8 C13 C12 0.9(5) no
C1 C8 C13 C12 -174.9(3) no
C11 C12 C13 C8 -0.8(6) no
C17 C16 C15 C14 -0.9(7) no
C16 C15 C14 O1 0.8(8) no
C15 C16 C17 O1 0.7(7) no
N2 C1 N1 C2 -176.0(3) no
C8 C1 N1 C2 -0.1(4) no
Ti1 C1 N1 C2 -162.6(3) no
N2 C1 N1 Ti1 -13.4(2) no
C8 C1 N1 Ti1 162.6(2) no
C4 C2 N1 C1 -131.3(3) no
C3 C2 N1 C1 103.3(3) no
C4 C2 N1 Ti1 77.2(4) no
C3 C2 N1 Ti1 -48.1(5) no
N1 C1 N2 C5 178.7(2) no
C8 C1 N2 C5 2.8(4) no
Ti1 C1 N2 C5 165.3(3) no
N1 C1 N2 Ti1 13.4(2) no
C8 C1 N2 Ti1 -162.5(2) no
C7 C5 N2 C1 -110.2(3) no
C6 C5 N2 C1 126.8(3) no
C7 C5 N2 Ti1 45.2(4) no
C6 C5 N2 Ti1 -77.8(4) no
C16 C17 O1 C14 -0.2(6) no
C16 C17 O1 Ti1 -177.9(3) no
C15 C14 O1 C17 -0.4(7) no
C15 C14 O1 Ti1 177.5(4) no
C1 N2 Ti1 N1 -8.96(14) no
C5 N2 Ti1 N1 -168.6(3) no
C1 N2 Ti1 O1 -95.20(16) no
C5 N2 Ti1 O1 105.1(3) no
C1 N2 Ti1 Cl1 -179.95(14) no
C5 N2 Ti1 Cl1 20.4(3) no
C1 N2 Ti1 Cl2 85.31(15) no
C5 N2 Ti1 Cl2 -74.3(3) no
C1 N2 Ti1 Cl3 -21.8(3) no
C5 N2 Ti1 Cl3 178.6(2) no
C5 N2 Ti1 C1 -159.7(4) no
C1 N1 Ti1 N2 9.03(14) no
C2 N1 Ti1 N2 165.4(4) no
C1 N1 Ti1 O1 98.55(16) no
C2 N1 Ti1 O1 -105.0(3) no
C1 N1 Ti1 Cl1 33.2(3) no
C2 N1 Ti1 Cl1 -170.4(3) no
C1 N1 Ti1 Cl2 -82.90(15) no
C2 N1 Ti1 Cl2 73.5(3) no
C1 N1 Ti1 Cl3 -175.63(14) no
C2 N1 Ti1 Cl3 -19.2(3) no
C2 N1 Ti1 C1 156.4(4) no
C17 O1 Ti1 N2 28.2(4) no
C14 O1 Ti1 N2 -149.2(4) no
C17 O1 Ti1 N1 -35.8(4) no
C14 O1 Ti1 N1 146.8(4) no
C17 O1 Ti1 Cl1 123.9(4) no
C14 O1 Ti1 Cl1 -53.6(4) no
C17 O1 Ti1 Cl2 -167(2) no
C14 O1 Ti1 Cl2 15(2) no
C17 O1 Ti1 Cl3 -131.3(4) no
C14 O1 Ti1 Cl3 51.3(4) no
C17 O1 Ti1 C1 -4.1(4) no
C14 O1 Ti1 C1 178.5(4) no
N1 C1 Ti1 N2 -164.8(2) no
C8 C1 Ti1 N2 99.8(8) no
N2 C1 Ti1 N1 164.8(2) no
C8 C1 Ti1 N1 -95.4(8) no
N1 C1 Ti1 O1 -80.42(17) no
N2 C1 Ti1 O1 84.34(16) no
C8 C1 Ti1 O1 -175.9(8) no
N1 C1 Ti1 Cl1 -164.69(14) no
N2 C1 Ti1 Cl1 0.07(18) no
C8 C1 Ti1 Cl1 99.9(8) no
N1 C1 Ti1 Cl2 99.02(15) no
N2 C1 Ti1 Cl2 -96.22(15) no
C8 C1 Ti1 Cl2 3.6(8) no
N1 C1 Ti1 Cl3 5.47(18) no
N2 C1 Ti1 Cl3 170.23(13) no
C8 C1 Ti1 Cl3 -90.0(8) no
